data_7236184
loop_
_publ_author_name
'Naicker, Dunesha'
'Friedrich, Holger B.'
'Pansuriya, Pramod B.'

_publ_section_title
;
 Iridium and rhodium &#x201C;PNP&#x201D; aminodiphosphine complexes used
 as catalysts in the oxidation of styrene
;
_journal_issue 37
_journal_name_full 'RSC Advances'
_journal_page_first 31005
_journal_paper_doi 10.1039/C6RA01276K
_journal_volume 6
_journal_year 2016
_chemical_formula_moiety 'C41 H42 Cl F6 Ir N O P3'
_chemical_formula_sum 'C41 H42 Cl F6 Ir N O P3'
_chemical_formula_weight 999.32
_chemical_melting_point 492
_space_group_IT_number 14
_space_group_name_Hall '-P 2ybc'
_space_group_name_H-M_alt 'P 1 21/c 1'
_symmetry_cell_setting monoclinic
_symmetry_space_group_name_H-M 'P 1 21/c 1'
_atom_sites_solution_hydrogens geom
_atom_sites_solution_primary direct
_atom_sites_solution_secondary difmap
_audit_creation_method SHELXL-97
_audit_update_record
;
2015-06-02 deposited with the CCDC.
2016-03-14 downloaded from the CCDC.
;
_cell_angle_alpha 90.00
_cell_angle_beta 105.838(2)
_cell_angle_gamma 90.00
_cell_formula_units_Z 4
_cell_length_a 14.0391(9)
_cell_length_b 13.7146(8)
_cell_length_c 21.6343(14)
_cell_measurement_reflns_used 118247
_cell_measurement_temperature 173(2)
_cell_measurement_theta_max 28.37
_cell_measurement_theta_min 1.51
_cell_volume 4007.3(4)
_computing_cell_refinement 'SAINT (7.60a, Bruker AXS Inc., Madison, WI, USA, 2006)'
_computing_data_collection 'SAINT (7.60a, Bruker AXS Inc., Madison, WI, USA, 2006)'
_computing_data_reduction 'SAINT (7.60a, Bruker AXS Inc., Madison, WI, USA, 2006)'
_computing_molecular_graphics 'X-Seed (Barbour, 2001)'
_computing_publication_material 'SHELXL-97 (Sheldrick, 2001)'
_computing_structure_refinement 'SHELXL-97 (Sheldrick, 1997)'
_computing_structure_solution 'SHELXS-97 (Sheldrick, 1997)'
_diffrn_ambient_temperature 173(2)
_diffrn_measured_fraction_theta_full 0.998
_diffrn_measured_fraction_theta_max 0.998
_diffrn_measurement_device_type 'Bruker Kappa Duo Apex II Diffractometer'
_diffrn_measurement_method '0.5\% \f scans and \w scans'
_diffrn_radiation_monochromator graphite
_diffrn_radiation_source 'fine-focus sealed tube'
_diffrn_radiation_type MoK\a
_diffrn_radiation_wavelength 0.71073
_diffrn_reflns_av_R_equivalents 0.0801
_diffrn_reflns_av_sigmaI/netI 0.0372
_diffrn_reflns_limit_h_max 18
_diffrn_reflns_limit_h_min -18
_diffrn_reflns_limit_k_max 18
_diffrn_reflns_limit_k_min -18
_diffrn_reflns_limit_l_max 28
_diffrn_reflns_limit_l_min -28
_diffrn_reflns_number 118247
_diffrn_reflns_theta_full 28.37
_diffrn_reflns_theta_max 28.37
_diffrn_reflns_theta_min 1.51
_diffrn_standards_decay_% 0
_diffrn_standards_interval_count 0
_diffrn_standards_interval_time 0
_diffrn_standards_number 0
_exptl_absorpt_coefficient_mu 3.580
_exptl_absorpt_correction_T_max 1.000
_exptl_absorpt_correction_T_min 0.789
_exptl_absorpt_correction_type multi-scan
_exptl_absorpt_process_details 'SADABS (Sheldrick, 2001)'
_exptl_crystal_colour brown
_exptl_crystal_density_diffrn 1.656
_exptl_crystal_density_method 'not measured'
_exptl_crystal_description block
_exptl_crystal_F_000 1984
_exptl_crystal_recrystallization_method 'Vapour Deposition'
_exptl_crystal_size_max 0.22
_exptl_crystal_size_mid 0.19
_exptl_crystal_size_min 0.13
_refine_diff_density_max 0.871
_refine_diff_density_min -0.927
_refine_diff_density_rms 0.100
_refine_ls_extinction_method none
_refine_ls_goodness_of_fit_ref 1.015
_refine_ls_hydrogen_treatment constr
_refine_ls_matrix_type full
_refine_ls_number_parameters 493
_refine_ls_number_reflns 10018
_refine_ls_number_restraints 0
_refine_ls_restrained_S_all 1.015
_refine_ls_R_factor_all 0.0399
_refine_ls_R_factor_gt 0.0274
_refine_ls_shift/su_max 0.001
_refine_ls_shift/su_mean 0.000
_refine_ls_structure_factor_coef Fsqd
_refine_ls_weighting_details 'calc w=1/[\s^2^(Fo^2^)+(0.0201P)^2^+4.2201P] where P=(Fo^2^+2Fc^2^)/3'
_refine_ls_weighting_scheme calc
_refine_ls_wR_factor_gt 0.0559
_refine_ls_wR_factor_ref 0.0612
_reflns_number_gt 8191
_reflns_number_total 10018
_reflns_threshold_expression >2sigma(I)
_cod_data_source_file c6ra01276k2.cif
_cod_data_source_block pnpirani
_cod_original_sg_symbol_H-M P21/c
_cod_database_code 7236184

loop_
_symmetry_equiv_pos_as_xyz
'x, y, z'
'-x, y+1/2, -z+1/2'
'-x, -y, -z'
'x, -y-1/2, z-1/2'

loop_
_atom_site_label
_atom_site_type_symbol
_atom_site_fract_x
_atom_site_fract_y
_atom_site_fract_z
_atom_site_U_iso_or_equiv
_atom_site_adp_type
_atom_site_occupancy
_atom_site_symmetry_multiplicity
_atom_site_calc_flag
_atom_site_refinement_flags
Ir1 Ir 0.198617(8) 0.259956(7) 0.110176(5) 0.01818(4) Uani 1 1 d .
Cl1 Cl 0.32775(6) 0.25289(5) 0.20814(4) 0.03145(18) Uani 1 1 d .
P1 P 0.30447(6) 0.34997(5) 0.06895(4) 0.01970(16) Uani 1 1 d .
P2 P 0.29839(6) 0.15818(5) 0.07111(4) 0.02011(16) Uani 1 1 d .
P3 P -0.14536(8) 0.26176(7) -0.22781(5) 0.0429(2) Uani 1 1 d .
F1 F -0.03140(19) 0.2806(2) -0.19246(13) 0.0742(8) Uani 1 1 d .
F2 F -0.2583(2) 0.2423(2) -0.26213(15) 0.0754(8) Uani 1 1 d .
F3 F -0.1291(3) 0.1522(2) -0.2100(3) 0.154(2) Uani 1 1 d .
F4 F -0.1584(3) 0.3725(2) -0.24629(16) 0.0990(11) Uani 1 1 d .
F5 F -0.1191(3) 0.2444(3) -0.29366(16) 0.1123(14) Uani 1 1 d .
F6 F -0.1719(2) 0.2849(3) -0.16412(14) 0.1088(12) Uani 1 1 d .
O1 O 0.73846(17) 0.23524(16) 0.00538(12) 0.0355(6) Uani 1 1 d .
N1 N 0.37231(18) 0.25126(15) 0.05908(12) 0.0214(5) Uani 1 1 d .
C1 C 0.0924(3) 0.3067(2) 0.16546(17) 0.0308(7) Uani 1 1 d .
C2 C 0.0721(2) 0.3594(2) 0.10723(17) 0.0297(7) Uani 1 1 d .
C3 C 0.0456(2) 0.2901(2) 0.05435(16) 0.0268(7) Uani 1 1 d .
C4 C 0.0469(2) 0.1946(2) 0.08275(15) 0.0242(6) Uani 1 1 d .
C5 C 0.0790(2) 0.2036(2) 0.15065(15) 0.0266(7) Uani 1 1 d .
C6 C 0.1190(3) 0.3495(3) 0.23151(18) 0.0458(10) Uani 1 1 d .
H6A H 0.1429 0.4163 0.2300 0.069 Uiso 1 1 calc R
H6B H 0.1710 0.3101 0.2600 0.069 Uiso 1 1 calc R
H6C H 0.0604 0.3502 0.2478 0.069 Uiso 1 1 calc R
C7 C 0.0703(3) 0.4676(2) 0.0988(2) 0.0458(10) Uani 1 1 d .
H7A H 0.0027 0.4917 0.0931 0.069 Uiso 1 1 calc R
H7B H 0.0925 0.4841 0.0609 0.069 Uiso 1 1 calc R
H7C H 0.1146 0.4979 0.1370 0.069 Uiso 1 1 calc R
C8 C 0.0032(3) 0.3172(3) -0.01465(17) 0.0406(9) Uani 1 1 d .
H8A H -0.0056 0.2583 -0.0413 0.061 Uiso 1 1 calc R
H8B H 0.0485 0.3620 -0.0278 0.061 Uiso 1 1 calc R
H8C H -0.0609 0.3492 -0.0201 0.061 Uiso 1 1 calc R
C9 C 0.0117(3) 0.1024(2) 0.04719(17) 0.0351(8) Uani 1 1 d .
H9A H 0.0538 0.0482 0.0679 0.053 Uiso 1 1 calc R
H9B H 0.0148 0.1088 0.0027 0.053 Uiso 1 1 calc R
H9C H -0.0569 0.0898 0.0476 0.053 Uiso 1 1 calc R
C10 C 0.0882(3) 0.1236(3) 0.19861(17) 0.0398(9) Uani 1 1 d .
H10A H 0.0392 0.1332 0.2228 0.060 Uiso 1 1 calc R
H10B H 0.1549 0.1244 0.2283 0.060 Uiso 1 1 calc R
H10C H 0.0765 0.0608 0.1763 0.060 Uiso 1 1 calc R
C11 C 0.2595(2) 0.4090(2) -0.00898(15) 0.0232(6) Uani 1 1 d .
C12 C 0.2451(3) 0.3556(2) -0.06545(16) 0.0328(8) Uani 1 1 d .
H12 H 0.2614 0.2883 -0.0635 0.039 Uiso 1 1 calc R
C13 C 0.2073(3) 0.4002(3) -0.12427(18) 0.0453(10) Uani 1 1 d .
H13 H 0.1979 0.3632 -0.1626 0.054 Uiso 1 1 calc R
C14 C 0.1829(3) 0.4978(3) -0.12794(19) 0.0432(9) Uani 1 1 d .
H14 H 0.1571 0.5281 -0.1686 0.052 Uiso 1 1 calc R
C15 C 0.1963(3) 0.5509(2) -0.07241(17) 0.0350(8) Uani 1 1 d .
H15 H 0.1790 0.6180 -0.0748 0.042 Uiso 1 1 calc R
C16 C 0.2348(2) 0.5078(2) -0.01303(17) 0.0297(7) Uani 1 1 d .
H16 H 0.2444 0.5455 0.0250 0.036 Uiso 1 1 calc R
C17 C 0.3801(2) 0.4456(2) 0.11520(15) 0.0265(7) Uani 1 1 d .
C18 C 0.3496(3) 0.4905(2) 0.16380(16) 0.0358(8) Uani 1 1 d .
H18 H 0.2952 0.4647 0.1767 0.043 Uiso 1 1 calc R
C19 C 0.3984(3) 0.5734(3) 0.19397(19) 0.0497(12) Uani 1 1 d .
H19 H 0.3755 0.6063 0.2258 0.060 Uiso 1 1 calc R
C20 C 0.4799(4) 0.6070(3) 0.1771(2) 0.0616(15) Uani 1 1 d .
H20 H 0.5150 0.6618 0.1989 0.074 Uiso 1 1 calc R
C21 C 0.5117(3) 0.5630(3) 0.1297(2) 0.0547(13) Uani 1 1 d .
H21 H 0.5687 0.5871 0.1190 0.066 Uiso 1 1 calc R
C22 C 0.4609(3) 0.4830(2) 0.0968(2) 0.0410(9) Uani 1 1 d .
H22 H 0.4809 0.4543 0.0624 0.049 Uiso 1 1 calc R
C23 C 0.4650(2) 0.2471(2) 0.04310(15) 0.0242(6) Uani 1 1 d .
C24 C 0.5530(2) 0.2638(2) 0.09125(15) 0.0256(6) Uani 1 1 d .
H24 H 0.5509 0.2779 0.1338 0.031 Uiso 1 1 calc R
C25 C 0.6425(2) 0.2598(2) 0.07689(16) 0.0287(7) Uani 1 1 d .
H25 H 0.7020 0.2717 0.1096 0.034 Uiso 1 1 calc R
C26 C 0.6467(2) 0.2385(2) 0.01470(17) 0.0282(7) Uani 1 1 d .
C27 C 0.5601(3) 0.2203(2) -0.03281(16) 0.0306(7) Uani 1 1 d .
H27 H 0.5624 0.2048 -0.0752 0.037 Uiso 1 1 calc R
C28 C 0.4696(2) 0.2246(2) -0.01815(16) 0.0278(7) Uani 1 1 d .
H28 H 0.4102 0.2119 -0.0508 0.033 Uiso 1 1 calc R
C29 C 0.7441(3) 0.2112(3) -0.0581(2) 0.0489(10) Uani 1 1 d .
H29A H 0.7133 0.1475 -0.0706 0.073 Uiso 1 1 calc R
H29B H 0.8137 0.2088 -0.0586 0.073 Uiso 1 1 calc R
H29C H 0.7092 0.2609 -0.0884 0.073 Uiso 1 1 calc R
C30 C 0.3707(2) 0.0647(2) 0.12245(15) 0.0251(7) Uani 1 1 d .
C31 C 0.4654(3) 0.0369(2) 0.12166(17) 0.0329(8) Uani 1 1 d .
H31 H 0.4982 0.0699 0.0947 0.040 Uiso 1 1 calc R
C32 C 0.5122(3) -0.0396(2) 0.16062(18) 0.0389(9) Uani 1 1 d .
H32 H 0.5774 -0.0583 0.1606 0.047 Uiso 1 1 calc R
C33 C 0.4646(3) -0.0882(2) 0.19913(18) 0.0429(10) Uani 1 1 d .
H33 H 0.4969 -0.1405 0.2254 0.052 Uiso 1 1 calc R
C34 C 0.3703(3) -0.0614(2) 0.19994(17) 0.0400(9) Uani 1 1 d .
H34 H 0.3376 -0.0958 0.2264 0.048 Uiso 1 1 calc R
C35 C 0.3229(3) 0.0155(2) 0.16220(16) 0.0316(8) Uani 1 1 d .
H35 H 0.2584 0.0348 0.1634 0.038 Uiso 1 1 calc R
C36 C 0.2500(2) 0.0971(2) -0.00561(14) 0.0222(6) Uani 1 1 d .
C37 C 0.2968(3) 0.0175(2) -0.02513(16) 0.0335(8) Uani 1 1 d .
H37 H 0.3546 -0.0097 0.0032 0.040 Uiso 1 1 calc R
C38 C 0.2587(3) -0.0212(2) -0.08578(17) 0.0401(9) Uani 1 1 d .
H38 H 0.2916 -0.0744 -0.0992 0.048 Uiso 1 1 calc R
C39 C 0.1738(3) 0.0157(2) -0.12714(16) 0.0374(9) Uani 1 1 d .
H39 H 0.1480 -0.0126 -0.1684 0.045 Uiso 1 1 calc R
C40 C 0.1262(3) 0.0939(2) -0.10845(16) 0.0319(8) Uani 1 1 d .
H40 H 0.0675 0.1196 -0.1367 0.038 Uiso 1 1 calc R
C41 C 0.1648(2) 0.1344(2) -0.04821(15) 0.0261(7) Uani 1 1 d .
H41 H 0.1325 0.1888 -0.0357 0.031 Uiso 1 1 calc R

loop_
_atom_site_aniso_label
_atom_site_aniso_U_11
_atom_site_aniso_U_22
_atom_site_aniso_U_33
_atom_site_aniso_U_23
_atom_site_aniso_U_13
_atom_site_aniso_U_12
Ir1 0.02020(6) 0.01673(6) 0.01702(6) -0.00061(4) 0.00409(4) -0.00046(4)
Cl1 0.0353(4) 0.0291(4) 0.0227(4) -0.0006(3) -0.0043(3) -0.0005(3)
P1 0.0203(4) 0.0168(3) 0.0213(4) -0.0001(3) 0.0046(3) -0.0009(3)
P2 0.0215(4) 0.0166(3) 0.0214(4) 0.0000(3) 0.0044(3) 0.0010(3)
P3 0.0415(6) 0.0453(6) 0.0445(6) 0.0034(4) 0.0163(5) -0.0033(4)
F1 0.0458(16) 0.109(2) 0.0660(19) -0.0082(16) 0.0125(14) -0.0123(15)
F2 0.0428(15) 0.101(2) 0.077(2) 0.0149(15) 0.0072(14) -0.0149(14)
F3 0.101(3) 0.053(2) 0.266(6) 0.045(3) -0.022(3) -0.0001(18)
F4 0.124(3) 0.0641(19) 0.104(3) 0.0327(17) 0.023(2) -0.0023(18)
F5 0.072(2) 0.198(4) 0.075(2) -0.063(2) 0.0331(19) -0.018(2)
F6 0.075(2) 0.216(4) 0.0464(18) 0.012(2) 0.0349(17) 0.000(2)
O1 0.0274(13) 0.0410(13) 0.0428(15) -0.0079(11) 0.0177(11) -0.0041(10)
N1 0.0215(13) 0.0178(12) 0.0254(13) -0.0006(9) 0.0073(10) 0.0004(9)
C1 0.0311(19) 0.0315(17) 0.0342(19) -0.0089(14) 0.0161(16) -0.0034(13)
C2 0.0219(17) 0.0270(16) 0.043(2) -0.0020(14) 0.0144(15) 0.0030(12)
C3 0.0210(16) 0.0276(15) 0.0331(18) 0.0036(13) 0.0097(14) 0.0041(12)
C4 0.0186(16) 0.0298(16) 0.0261(17) -0.0021(12) 0.0091(13) -0.0049(12)
C5 0.0273(18) 0.0288(16) 0.0263(17) -0.0036(12) 0.0116(14) -0.0040(12)
C6 0.054(3) 0.051(2) 0.040(2) -0.0214(18) 0.025(2) -0.0101(19)
C7 0.035(2) 0.0252(17) 0.081(3) 0.0024(18) 0.022(2) 0.0084(14)
C8 0.027(2) 0.052(2) 0.040(2) 0.0179(17) 0.0050(17) 0.0103(16)
C9 0.037(2) 0.0367(18) 0.0308(19) -0.0052(14) 0.0080(16) -0.0142(15)
C10 0.050(2) 0.042(2) 0.033(2) 0.0061(15) 0.0203(18) -0.0068(17)
C11 0.0187(16) 0.0233(14) 0.0269(17) 0.0043(12) 0.0049(13) -0.0028(11)
C12 0.040(2) 0.0265(16) 0.0303(19) 0.0033(13) 0.0065(16) 0.0009(14)
C13 0.064(3) 0.044(2) 0.0242(19) 0.0026(15) 0.0060(19) 0.0022(18)
C14 0.046(2) 0.044(2) 0.035(2) 0.0174(16) 0.0040(18) -0.0005(17)
C15 0.032(2) 0.0296(17) 0.040(2) 0.0135(15) 0.0041(16) 0.0009(14)
C16 0.0297(19) 0.0256(16) 0.0335(19) 0.0029(13) 0.0084(15) -0.0006(13)
C17 0.0243(17) 0.0192(14) 0.0298(18) 0.0021(12) -0.0029(14) -0.0008(11)
C18 0.048(2) 0.0244(16) 0.0288(19) -0.0025(13) 0.0004(16) -0.0024(14)
C19 0.072(3) 0.0271(18) 0.035(2) -0.0059(15) -0.011(2) -0.0010(18)
C20 0.065(3) 0.028(2) 0.064(3) -0.0006(19) -0.029(3) -0.0132(19)
C21 0.033(2) 0.032(2) 0.087(4) 0.014(2) -0.004(2) -0.0132(16)
C22 0.031(2) 0.0284(17) 0.060(3) 0.0070(16) 0.0064(18) -0.0032(14)
C23 0.0239(16) 0.0210(14) 0.0285(16) 0.0010(12) 0.0088(13) 0.0013(11)
C24 0.0259(16) 0.0257(15) 0.0262(16) -0.0026(12) 0.0091(13) 0.0006(12)
C25 0.0242(16) 0.0304(16) 0.0298(17) -0.0045(13) 0.0046(13) -0.0024(12)
C26 0.0266(17) 0.0235(15) 0.0368(19) -0.0014(13) 0.0128(14) -0.0013(12)
C27 0.0348(19) 0.0322(17) 0.0283(18) -0.0039(13) 0.0148(15) -0.0023(14)
C28 0.0250(17) 0.0294(16) 0.0282(17) -0.0034(13) 0.0059(13) -0.0024(12)
C29 0.041(2) 0.062(3) 0.054(3) -0.007(2) 0.030(2) -0.0042(19)
C30 0.0284(18) 0.0198(14) 0.0233(16) -0.0020(11) 0.0007(14) 0.0031(12)
C31 0.032(2) 0.0258(16) 0.037(2) -0.0019(13) 0.0033(16) 0.0036(13)
C32 0.036(2) 0.0273(17) 0.047(2) -0.0026(15) -0.0005(18) 0.0088(14)
C33 0.059(3) 0.0205(16) 0.035(2) 0.0015(14) -0.0122(19) 0.0055(15)
C34 0.056(3) 0.0257(17) 0.032(2) 0.0081(14) 0.0030(18) -0.0037(16)
C35 0.036(2) 0.0258(16) 0.0299(19) 0.0025(13) 0.0040(15) 0.0002(13)
C36 0.0272(17) 0.0190(14) 0.0215(16) -0.0012(11) 0.0087(13) -0.0011(11)
C37 0.043(2) 0.0264(16) 0.0303(19) 0.0016(13) 0.0093(16) 0.0090(14)
C38 0.066(3) 0.0259(17) 0.031(2) -0.0035(14) 0.0170(19) 0.0085(16)
C39 0.062(3) 0.0279(17) 0.0219(18) -0.0037(13) 0.0118(18) -0.0086(16)
C40 0.038(2) 0.0341(17) 0.0226(17) -0.0002(13) 0.0068(15) -0.0048(14)
C41 0.0302(18) 0.0252(15) 0.0235(17) 0.0000(12) 0.0084(14) 0.0009(12)

loop_
_atom_type_symbol
_atom_type_description
_atom_type_scat_dispersion_real
_atom_type_scat_dispersion_imag
_atom_type_scat_source
C C 0.0033 0.0016 'International Tables Vol C Tables 4.2.6.8 and 6.1.1.4'
H H 0.0000 0.0000 'International Tables Vol C Tables 4.2.6.8 and 6.1.1.4'
O O 0.0106 0.0060 'International Tables Vol C Tables 4.2.6.8 and 6.1.1.4'
N N 0.0061 0.0033 'International Tables Vol C Tables 4.2.6.8 and 6.1.1.4'
F F 0.0171 0.0103 'International Tables Vol C Tables 4.2.6.8 and 6.1.1.4'
P P 0.1023 0.0942 'International Tables Vol C Tables 4.2.6.8 and 6.1.1.4'
Cl Cl 0.1484 0.1585 'International Tables Vol C Tables 4.2.6.8 and 6.1.1.4'
Ir Ir -1.4442 7.9887 'International Tables Vol C Tables 4.2.6.8 and 6.1.1.4'

loop_
_geom_angle_atom_site_label_1
_geom_angle_atom_site_label_2
_geom_angle_atom_site_label_3
_geom_angle
C3 Ir1 C2 38.41(12)
C3 Ir1 C5 63.48(12)
C2 Ir1 C5 62.84(12)
C3 Ir1 C4 38.01(11)
C2 Ir1 C4 62.82(11)
C5 Ir1 C4 37.03(11)
C3 Ir1 C1 63.09(12)
C2 Ir1 C1 36.83(12)
C5 Ir1 C1 37.79(11)
C4 Ir1 C1 62.15(11)
C3 Ir1 P1 108.99(8)
C2 Ir1 P1 104.84(9)
C5 Ir1 P1 167.42(8)
C4 Ir1 P1 141.66(8)
C1 Ir1 P1 130.49(8)
C3 Ir1 P2 121.00(9)
C2 Ir1 P2 157.51(9)
C5 Ir1 P2 122.26(8)
C4 Ir1 P2 106.93(8)
C1 Ir1 P2 158.52(9)
P1 Ir1 P2 70.04(3)
C3 Ir1 Cl1 152.62(9)
C2 Ir1 Cl1 117.21(9)
C5 Ir1 Cl1 96.21(9)
C4 Ir1 Cl1 131.09(8)
C1 Ir1 Cl1 89.56(9)
P1 Ir1 Cl1 87.21(3)
P2 Ir1 Cl1 84.85(3)
N1 P1 C17 112.48(14)
N1 P1 C11 107.60(14)
C17 P1 C11 101.10(14)
N1 P1 Ir1 93.72(9)
C17 P1 Ir1 121.37(12)
C11 P1 Ir1 120.13(10)
N1 P1 P2 39.60(8)
C17 P1 P2 137.06(10)
C11 P1 P2 117.14(10)
Ir1 P1 P2 55.06(2)
N1 P2 C30 111.08(14)
N1 P2 C36 107.26(13)
C30 P2 C36 103.90(13)
N1 P2 Ir1 93.37(8)
C30 P2 Ir1 119.99(11)
C36 P2 Ir1 120.19(10)
N1 P2 P1 39.39(8)
C30 P2 P1 134.56(10)
C36 P2 P1 116.77(10)
Ir1 P2 P1 54.91(2)
F3 P3 F6 91.8(3)
F3 P3 F4 178.2(2)
F6 P3 F4 89.3(2)
F3 P3 F2 90.80(18)
F6 P3 F2 89.91(18)
F4 P3 F2 90.63(17)
F3 P3 F5 91.3(3)
F6 P3 F5 176.8(2)
F4 P3 F5 87.5(2)
F2 P3 F5 90.11(18)
F3 P3 F1 88.73(18)
F6 P3 F1 89.62(17)
F4 P3 F1 89.85(18)
F2 P3 F1 179.32(18)
F5 P3 F1 90.39(17)
C26 O1 C29 116.9(3)
C23 N1 P1 129.57(18)
C23 N1 P2 129.40(18)
P1 N1 P2 101.01(13)
C2 C1 C5 108.6(3)
C2 C1 C6 126.1(3)
C5 C1 C6 125.3(3)
C2 C1 Ir1 70.89(18)
C5 C1 Ir1 70.70(18)
C6 C1 Ir1 126.4(3)
C1 C2 C3 108.2(3)
C1 C2 C7 127.5(3)
C3 C2 C7 124.1(3)
C1 C2 Ir1 72.28(18)
C3 C2 Ir1 69.70(17)
C7 C2 Ir1 126.7(2)
C4 C3 C2 106.7(3)
C4 C3 C8 127.3(3)
C2 C3 C8 124.6(3)
C4 C3 Ir1 72.48(17)
C2 C3 Ir1 71.89(18)
C8 C3 Ir1 131.2(2)
C5 C4 C3 109.0(3)
C5 C4 C9 125.0(3)
C3 C4 C9 125.8(3)
C5 C4 Ir1 71.37(18)
C3 C4 Ir1 69.51(17)
C9 C4 Ir1 129.4(2)
C4 C5 C1 107.4(3)
C4 C5 C10 126.8(3)
C1 C5 C10 125.6(3)
C4 C5 Ir1 71.60(18)
C1 C5 Ir1 71.51(18)
C10 C5 Ir1 126.6(2)
C1 C6 H6A 109.5
C1 C6 H6B 109.5
H6A C6 H6B 109.5
C1 C6 H6C 109.5
H6A C6 H6C 109.5
H6B C6 H6C 109.5
C2 C7 H7A 109.5
C2 C7 H7B 109.5
H7A C7 H7B 109.5
C2 C7 H7C 109.5
H7A C7 H7C 109.5
H7B C7 H7C 109.5
C3 C8 H8A 109.5
C3 C8 H8B 109.5
H8A C8 H8B 109.5
C3 C8 H8C 109.5
H8A C8 H8C 109.5
H8B C8 H8C 109.5
C4 C9 H9A 109.5
C4 C9 H9B 109.5
H9A C9 H9B 109.5
C4 C9 H9C 109.5
H9A C9 H9C 109.5
H9B C9 H9C 109.5
C5 C10 H10A 109.5
C5 C10 H10B 109.5
H10A C10 H10B 109.5
C5 C10 H10C 109.5
H10A C10 H10C 109.5
H10B C10 H10C 109.5
C12 C11 C16 118.8(3)
C12 C11 P1 120.6(2)
C16 C11 P1 120.5(2)
C13 C12 C11 120.3(3)
C13 C12 H12 119.9
C11 C12 H12 119.9
C14 C13 C12 120.6(4)
C14 C13 H13 119.7
C12 C13 H13 119.7
C15 C14 C13 119.5(3)
C15 C14 H14 120.3
C13 C14 H14 120.3
C14 C15 C16 120.8(3)
C14 C15 H15 119.6
C16 C15 H15 119.6
C15 C16 C11 120.1(3)
C15 C16 H16 120.0
C11 C16 H16 120.0
C18 C17 C22 119.8(3)
C18 C17 P1 119.1(3)
C22 C17 P1 120.5(3)
C17 C18 C19 120.3(4)
C17 C18 H18 119.9
C19 C18 H18 119.9
C20 C19 C18 119.2(4)
C20 C19 H19 120.4
C18 C19 H19 120.4
C21 C20 C19 121.2(4)
C21 C20 H20 119.4
C19 C20 H20 119.4
C20 C21 C22 120.3(4)
C20 C21 H21 119.9
C22 C21 H21 119.9
C21 C22 C17 119.1(4)
C21 C22 H22 120.5
C17 C22 H22 120.5
C28 C23 C24 119.2(3)
C28 C23 N1 121.5(3)
C24 C23 N1 119.2(3)
C25 C24 C23 120.0(3)
C25 C24 H24 120.0
C23 C24 H24 120.0
C24 C25 C26 120.5(3)
C24 C25 H25 119.7
C26 C25 H25 119.7
O1 C26 C27 124.1(3)
O1 C26 C25 116.2(3)
C27 C26 C25 119.7(3)
C26 C27 C28 119.6(3)
C26 C27 H27 120.2
C28 C27 H27 120.2
C23 C28 C27 120.9(3)
C23 C28 H28 119.6
C27 C28 H28 119.6
O1 C29 H29A 109.5
O1 C29 H29B 109.5
H29A C29 H29B 109.5
O1 C29 H29C 109.5
H29A C29 H29C 109.5
H29B C29 H29C 109.5
C31 C30 C35 119.8(3)
C31 C30 P2 124.3(3)
C35 C30 P2 115.8(2)
C30 C31 C32 119.6(3)
C30 C31 H31 120.2
C32 C31 H31 120.2
C33 C32 C31 120.3(4)
C33 C32 H32 119.9
C31 C32 H32 119.9
C32 C33 C34 120.4(3)
C32 C33 H33 119.8
C34 C33 H33 119.8
C33 C34 C35 120.2(4)
C33 C34 H34 119.9
C35 C34 H34 119.9
C34 C35 C30 119.6(3)
C34 C35 H35 120.2
C30 C35 H35 120.2
C41 C36 C37 118.5(3)
C41 C36 P2 118.3(2)
C37 C36 P2 123.1(2)
C38 C37 C36 119.7(3)
C38 C37 H37 120.2
C36 C37 H37 120.2
C39 C38 C37 121.2(3)
C39 C38 H38 119.4
C37 C38 H38 119.4
C38 C39 C40 119.8(3)
C38 C39 H39 120.1
C40 C39 H39 120.1
C39 C40 C41 119.4(3)
C39 C40 H40 120.3
C41 C40 H40 120.3
C40 C41 C36 121.4(3)
C40 C41 H41 119.3
C36 C41 H41 119.3

loop_
_geom_bond_atom_site_label_1
_geom_bond_atom_site_label_2
_geom_bond_distance
Ir1 C3 2.197(3)
Ir1 C2 2.226(3)
Ir1 C5 2.233(3)
Ir1 C4 2.236(3)
Ir1 C1 2.244(3)
Ir1 P1 2.2916(8)
Ir1 P2 2.2958(8)
Ir1 Cl1 2.3855(8)
P1 N1 1.702(2)
P1 C17 1.808(3)
P1 C11 1.821(3)
P1 P2 2.6325(10)
P2 N1 1.709(2)
P2 C30 1.815(3)
P2 C36 1.818(3)
P3 F3 1.553(3)
P3 F6 1.555(3)
P3 F4 1.568(3)
P3 F2 1.579(3)
P3 F5 1.584(3)
P3 F1 1.595(3)
O1 C26 1.358(4)
O1 C29 1.435(4)
N1 C23 1.436(4)
C1 C2 1.412(5)
C1 C5 1.450(4)
C1 C6 1.495(5)
C2 C3 1.455(4)
C2 C7 1.495(4)
C3 C4 1.444(4)
C3 C8 1.496(5)
C4 C5 1.419(4)
C4 C9 1.493(4)
C5 C10 1.491(4)
C6 H6A 0.9800
C6 H6B 0.9800
C6 H6C 0.9800
C7 H7A 0.9800
C7 H7B 0.9800
C7 H7C 0.9800
C8 H8A 0.9800
C8 H8B 0.9800
C8 H8C 0.9800
C9 H9A 0.9800
C9 H9B 0.9800
C9 H9C 0.9800
C10 H10A 0.9800
C10 H10B 0.9800
C10 H10C 0.9800
C11 C12 1.391(4)
C11 C16 1.395(4)
C12 C13 1.380(5)
C12 H12 0.9500
C13 C14 1.379(5)
C13 H13 0.9500
C14 C15 1.373(5)
C14 H14 0.9500
C15 C16 1.383(4)
C15 H15 0.9500
C16 H16 0.9500
C17 C18 1.383(5)
C17 C22 1.398(5)
C18 C19 1.395(5)
C18 H18 0.9500
C19 C20 1.371(6)
C19 H19 0.9500
C20 C21 1.367(7)
C20 H20 0.9500
C21 C22 1.393(5)
C21 H21 0.9500
C22 H22 0.9500
C23 C28 1.379(4)
C23 C24 1.400(4)
C24 C25 1.375(4)
C24 H24 0.9500
C25 C26 1.393(5)
C25 H25 0.9500
C26 C27 1.384(5)
C27 C28 1.392(5)
C27 H27 0.9500
C28 H28 0.9500
C29 H29A 0.9800
C29 H29B 0.9800
C29 H29C 0.9800
C30 C31 1.388(5)
C30 C35 1.399(5)
C31 C32 1.393(4)
C31 H31 0.9500
C32 C33 1.374(5)
C32 H32 0.9500
C33 C34 1.379(6)
C33 H33 0.9500
C34 C35 1.388(4)
C34 H34 0.9500
C35 H35 0.9500
C36 C41 1.393(4)
C36 C37 1.397(4)
C37 C38 1.381(5)
C37 H37 0.9500
C38 C39 1.377(5)
C38 H38 0.9500
C39 C40 1.381(5)
C39 H39 0.9500
C40 C41 1.384(4)
C40 H40 0.9500
C41 H41 0.9500

loop_
_geom_torsion_atom_site_label_1
_geom_torsion_atom_site_label_2
_geom_torsion_atom_site_label_3
_geom_torsion_atom_site_label_4
_geom_torsion
C3 Ir1 P1 N1 -126.10(12)
C2 Ir1 P1 N1 -166.10(13)
C5 Ir1 P1 N1 -177.4(4)
C4 Ir1 P1 N1 -101.38(15)
C1 Ir1 P1 N1 163.50(15)
P2 Ir1 P1 N1 -9.07(9)
Cl1 Ir1 P1 N1 76.46(9)
C3 Ir1 P1 C17 114.65(15)
C2 Ir1 P1 C17 74.65(15)
C5 Ir1 P1 C17 63.4(4)
C4 Ir1 P1 C17 139.38(17)
C1 Ir1 P1 C17 44.26(17)
P2 Ir1 P1 C17 -128.32(12)
Cl1 Ir1 P1 C17 -42.78(12)
C3 Ir1 P1 C11 -13.26(15)
C2 Ir1 P1 C11 -53.26(15)
C5 Ir1 P1 C11 -64.5(4)
C4 Ir1 P1 C11 11.46(18)
C1 Ir1 P1 C11 -83.66(17)
P2 Ir1 P1 C11 103.77(12)
Cl1 Ir1 P1 C11 -170.70(12)
C3 Ir1 P1 P2 -117.03(9)
C2 Ir1 P1 P2 -157.03(10)
C5 Ir1 P1 P2 -168.3(4)
C4 Ir1 P1 P2 -92.30(13)
C1 Ir1 P1 P2 172.58(12)
Cl1 Ir1 P1 P2 85.53(3)
C3 Ir1 P2 N1 109.72(13)
C2 Ir1 P2 N1 89.5(2)
C5 Ir1 P2 N1 -173.97(13)
C4 Ir1 P2 N1 148.65(12)
C1 Ir1 P2 N1 -155.4(3)
P1 Ir1 P2 N1 9.03(9)
Cl1 Ir1 P2 N1 -79.87(9)
C3 Ir1 P2 C30 -133.53(15)
C2 Ir1 P2 C30 -153.7(2)
C5 Ir1 P2 C30 -57.22(16)
C4 Ir1 P2 C30 -94.61(15)
C1 Ir1 P2 C30 -38.7(3)
P1 Ir1 P2 C30 125.77(12)
Cl1 Ir1 P2 C30 36.88(12)
C3 Ir1 P2 C36 -2.49(15)
C2 Ir1 P2 C36 -22.7(3)
C5 Ir1 P2 C36 73.82(15)
C4 Ir1 P2 C36 36.43(14)
C1 Ir1 P2 C36 92.4(3)
P1 Ir1 P2 C36 -103.18(11)
Cl1 Ir1 P2 C36 167.92(11)
C3 Ir1 P2 P1 100.69(10)
C2 Ir1 P2 P1 80.5(2)
C5 Ir1 P2 P1 177.00(10)
C4 Ir1 P2 P1 139.62(9)
C1 Ir1 P2 P1 -164.4(2)
Cl1 Ir1 P2 P1 -88.90(3)
C17 P1 P2 N1 -65.3(2)
C11 P1 P2 N1 85.03(18)
Ir1 P1 P2 N1 -165.71(14)
N1 P1 P2 C30 66.2(2)
C17 P1 P2 C30 0.9(2)
C11 P1 P2 C30 151.22(19)
Ir1 P1 P2 C30 -99.52(16)
N1 P1 P2 C36 -84.79(18)
C17 P1 P2 C36 -150.1(2)
C11 P1 P2 C36 0.24(17)
Ir1 P1 P2 C36 109.51(12)
N1 P1 P2 Ir1 165.71(14)
C17 P1 P2 Ir1 100.44(17)
C11 P1 P2 Ir1 -109.26(12)
C17 P1 N1 C23 -43.7(3)
C11 P1 N1 C23 66.8(3)
Ir1 P1 N1 C23 -169.9(3)
P2 P1 N1 C23 178.4(3)
C17 P1 N1 P2 137.96(14)
C11 P1 N1 P2 -111.55(14)
Ir1 P1 N1 P2 11.70(11)
C30 P2 N1 C23 46.0(3)
C36 P2 N1 C23 -67.0(3)
Ir1 P2 N1 C23 170.0(3)
P1 P2 N1 C23 -178.4(3)
C30 P2 N1 P1 -135.68(14)
C36 P2 N1 P1 111.40(14)
Ir1 P2 N1 P1 -11.68(11)
C3 Ir1 C1 C2 -37.99(18)
C5 Ir1 C1 C2 -118.6(3)
C4 Ir1 C1 C2 -81.0(2)
P1 Ir1 C1 C2 54.7(2)
P2 Ir1 C1 C2 -144.7(2)
Cl1 Ir1 C1 C2 140.63(18)
C3 Ir1 C1 C5 80.6(2)
C2 Ir1 C1 C5 118.6(3)
C4 Ir1 C1 C5 37.63(18)
P1 Ir1 C1 C5 173.31(14)
P2 Ir1 C1 C5 -26.1(4)
Cl1 Ir1 C1 C5 -100.73(18)
C3 Ir1 C1 C6 -159.2(3)
C2 Ir1 C1 C6 -121.2(4)
C5 Ir1 C1 C6 120.1(4)
C4 Ir1 C1 C6 157.8(3)
P1 Ir1 C1 C6 -66.6(3)
P2 Ir1 C1 C6 94.1(4)
Cl1 Ir1 C1 C6 19.4(3)
C5 C1 C2 C3 -0.2(4)
C6 C1 C2 C3 -177.7(3)
Ir1 C1 C2 C3 60.7(2)
C5 C1 C2 C7 175.9(3)
C6 C1 C2 C7 -1.5(6)
Ir1 C1 C2 C7 -123.1(3)
C5 C1 C2 Ir1 -60.9(2)
C6 C1 C2 Ir1 121.6(4)
C3 Ir1 C2 C1 118.0(3)
C5 Ir1 C2 C1 37.19(18)
C4 Ir1 C2 C1 79.0(2)
P1 Ir1 C2 C1 -140.07(17)
P2 Ir1 C2 C1 146.40(19)
Cl1 Ir1 C2 C1 -45.5(2)
C5 Ir1 C2 C3 -80.76(19)
C4 Ir1 C2 C3 -38.93(17)
C1 Ir1 C2 C3 -118.0(3)
P1 Ir1 C2 C3 101.98(17)
P2 Ir1 C2 C3 28.5(3)
Cl1 Ir1 C2 C3 -163.45(15)
C3 Ir1 C2 C7 -118.0(4)
C5 Ir1 C2 C7 161.2(4)
C4 Ir1 C2 C7 -157.0(4)
C1 Ir1 C2 C7 124.0(4)
P1 Ir1 C2 C7 -16.0(3)
P2 Ir1 C2 C7 -89.6(4)
Cl1 Ir1 C2 C7 78.5(3)
C1 C2 C3 C4 2.3(4)
C7 C2 C3 C4 -174.1(3)
Ir1 C2 C3 C4 64.6(2)
C1 C2 C3 C8 169.6(3)
C7 C2 C3 C8 -6.7(5)
Ir1 C2 C3 C8 -128.0(3)
C1 C2 C3 Ir1 -62.4(2)
C7 C2 C3 Ir1 121.3(3)
C2 Ir1 C3 C4 -114.8(3)
C5 Ir1 C3 C4 -35.87(17)
C1 Ir1 C3 C4 -78.38(19)
P1 Ir1 C3 C4 155.08(15)
P2 Ir1 C3 C4 77.46(18)
Cl1 Ir1 C3 C4 -81.4(2)
C5 Ir1 C3 C2 78.94(19)
C4 Ir1 C3 C2 114.8(3)
C1 Ir1 C3 C2 36.43(18)
P1 Ir1 C3 C2 -90.11(18)
P2 Ir1 C3 C2 -167.73(15)
Cl1 Ir1 C3 C2 33.4(3)
C2 Ir1 C3 C8 120.6(4)
C5 Ir1 C3 C8 -160.5(3)
C4 Ir1 C3 C8 -124.6(4)
C1 Ir1 C3 C8 157.0(3)
P1 Ir1 C3 C8 30.4(3)
P2 Ir1 C3 C8 -47.2(3)
Cl1 Ir1 C3 C8 154.0(2)
C2 C3 C4 C5 -3.5(4)
C8 C3 C4 C5 -170.4(3)
Ir1 C3 C4 C5 60.7(2)
C2 C3 C4 C9 171.4(3)
C8 C3 C4 C9 4.5(5)
Ir1 C3 C4 C9 -124.4(3)
C2 C3 C4 Ir1 -64.2(2)
C8 C3 C4 Ir1 128.9(3)
C3 Ir1 C4 C5 -119.5(3)
C2 Ir1 C4 C5 -80.1(2)
C1 Ir1 C4 C5 -38.41(19)
P1 Ir1 C4 C5 -159.45(14)
P2 Ir1 C4 C5 121.52(17)
Cl1 Ir1 C4 C5 23.4(2)
C2 Ir1 C4 C3 39.35(18)
C5 Ir1 C4 C3 119.5(3)
C1 Ir1 C4 C3 81.1(2)
P1 Ir1 C4 C3 -40.0(2)
P2 Ir1 C4 C3 -118.99(17)
Cl1 Ir1 C4 C3 142.90(15)
C3 Ir1 C4 C9 120.1(4)
C2 Ir1 C4 C9 159.4(3)
C5 Ir1 C4 C9 -120.5(4)
C1 Ir1 C4 C9 -158.9(3)
P1 Ir1 C4 C9 80.1(3)
P2 Ir1 C4 C9 1.1(3)
Cl1 Ir1 C4 C9 -97.1(3)
C3 C4 C5 C1 3.4(4)
C9 C4 C5 C1 -171.5(3)
Ir1 C4 C5 C1 63.0(2)
C3 C4 C5 C10 178.1(3)
C9 C4 C5 C10 3.2(5)
Ir1 C4 C5 C10 -122.4(3)
C3 C4 C5 Ir1 -59.6(2)
C9 C4 C5 Ir1 125.5(3)
C2 C1 C5 C4 -2.0(4)
C6 C1 C5 C4 175.5(3)
Ir1 C1 C5 C4 -63.0(2)
C2 C1 C5 C10 -176.7(3)
C6 C1 C5 C10 0.8(6)
Ir1 C1 C5 C10 122.2(3)
C2 C1 C5 Ir1 61.1(2)
C6 C1 C5 Ir1 -121.5(4)
C3 Ir1 C5 C4 36.80(18)
C2 Ir1 C5 C4 80.1(2)
C1 Ir1 C5 C4 116.3(3)
P1 Ir1 C5 C4 92.3(4)
P2 Ir1 C5 C4 -74.65(19)
Cl1 Ir1 C5 C4 -162.47(17)
C3 Ir1 C5 C1 -79.5(2)
C2 Ir1 C5 C1 -36.25(19)
C4 Ir1 C5 C1 -116.3(3)
P1 Ir1 C5 C1 -24.0(5)
P2 Ir1 C5 C1 169.03(16)
Cl1 Ir1 C5 C1 81.22(18)
C3 Ir1 C5 C10 159.4(3)
C2 Ir1 C5 C10 -157.3(3)
C4 Ir1 C5 C10 122.6(4)
C1 Ir1 C5 C10 -121.1(4)
P1 Ir1 C5 C10 -145.1(3)
P2 Ir1 C5 C10 48.0(3)
Cl1 Ir1 C5 C10 -39.8(3)
N1 P1 C11 C12 27.0(3)
C17 P1 C11 C12 145.1(3)
Ir1 P1 C11 C12 -78.3(3)
P2 P1 C11 C12 -14.8(3)
N1 P1 C11 C16 -155.8(3)
C17 P1 C11 C16 -37.7(3)
Ir1 P1 C11 C16 99.0(3)
P2 P1 C11 C16 162.5(2)
C16 C11 C12 C13 0.1(5)
P1 C11 C12 C13 177.4(3)
C11 C12 C13 C14 -0.2(6)
C12 C13 C14 C15 -0.2(6)
C13 C14 C15 C16 0.6(6)
C14 C15 C16 C11 -0.7(5)
C12 C11 C16 C15 0.3(5)
P1 C11 C16 C15 -177.0(3)
N1 P1 C17 C18 -134.2(3)
C11 P1 C17 C18 111.3(3)
Ir1 P1 C17 C18 -24.7(3)
P2 P1 C17 C18 -95.4(3)
N1 P1 C17 C22 54.4(3)
C11 P1 C17 C22 -60.1(3)
Ir1 P1 C17 C22 163.9(2)
P2 P1 C17 C22 93.2(3)
C22 C17 C18 C19 0.7(5)
P1 C17 C18 C19 -170.7(3)
C17 C18 C19 C20 -3.3(5)
C18 C19 C20 C21 2.6(6)
C19 C20 C21 C22 0.5(6)
C20 C21 C22 C17 -3.0(6)
C18 C17 C22 C21 2.4(5)
P1 C17 C22 C21 173.8(3)
P1 N1 C23 C28 -102.3(3)
P2 N1 C23 C28 75.7(4)
P1 N1 C23 C24 79.4(3)
P2 N1 C23 C24 -102.7(3)
C28 C23 C24 C25 1.4(4)
N1 C23 C24 C25 179.8(3)
C23 C24 C25 C26 -0.5(4)
C29 O1 C26 C27 0.0(4)
C29 O1 C26 C25 178.6(3)
C24 C25 C26 O1 -179.4(3)
C24 C25 C26 C27 -0.7(5)
O1 C26 C27 C28 179.4(3)
C25 C26 C27 C28 0.8(5)
C24 C23 C28 C27 -1.2(4)
N1 C23 C28 C27 -179.6(3)
C26 C27 C28 C23 0.1(5)
N1 P2 C30 C31 -36.0(3)
C36 P2 C30 C31 79.0(3)
Ir1 P2 C30 C31 -143.1(2)
P1 P2 C30 C31 -74.5(3)
N1 P2 C30 C35 147.6(2)
C36 P2 C30 C35 -97.4(3)
Ir1 P2 C30 C35 40.4(3)
P1 P2 C30 C35 109.1(2)
C35 C30 C31 C32 -0.1(5)
P2 C30 C31 C32 -176.4(2)
C30 C31 C32 C33 0.7(5)
C31 C32 C33 C34 -0.4(5)
C32 C33 C34 C35 -0.6(5)
C33 C34 C35 C30 1.2(5)
C31 C30 C35 C34 -0.8(5)
P2 C30 C35 C34 175.8(3)
N1 P2 C36 C41 -85.3(3)
C30 P2 C36 C41 157.0(2)
Ir1 P2 C36 C41 19.3(3)
P1 P2 C36 C41 -43.9(3)
N1 P2 C36 C37 91.4(3)
C30 P2 C36 C37 -26.3(3)
Ir1 P2 C36 C37 -164.0(2)
P1 P2 C36 C37 132.8(2)
C41 C36 C37 C38 0.7(5)
P2 C36 C37 C38 -176.0(3)
C36 C37 C38 C39 -1.4(6)
C37 C38 C39 C40 1.0(6)
C38 C39 C40 C41 0.2(5)
C39 C40 C41 C36 -0.9(5)
C37 C36 C41 C40 0.5(5)
P2 C36 C41 C40 177.4(2)
